data_1553755
loop_
_publ_author_name
'Pouambeka, Tony Wheellyam'
'Zhang, Ge'
'Zheng, Guang-Fan'
'Xu, Guo-Xing'
'Zhang, Qian'
'Xiong, Tao'
'Zhang, Qian'

_publ_section_title
;
 Copper-catalyzed oxidative amidation of \a,\b-unsaturated ketones via
 selective C--H or C--C bond cleavage
;
_journal_issue 7
_journal_name_full 'Organic Chemistry Frontiers'
_journal_page_first 1420
_journal_paper_doi 10.1039/C7QO00146K
_journal_volume 4
_journal_year 2017
_chemical_formula_sum 'C7.75 H7.75 F7.75 N7.75 O7.75 S7.75'
_chemical_formula_weight 729.18
_space_group_IT_number 19
_space_group_name_Hall 'P 2ac 2ab'
_space_group_name_H-M_alt 'P 21 21 21'
_atom_sites_solution_hydrogens geom
_atom_sites_solution_primary direct
_atom_sites_solution_secondary difmap
_audit_creation_method SHELXL-97
_audit_update_record
;
2016-11-19 deposited with the CCDC.
2017-04-24 downloaded from the CCDC.
;
_cell_angle_alpha 90.000(5)
_cell_angle_beta 90.000(5)
_cell_angle_gamma 90.000(5)
_cell_formula_units_Z 4
_cell_length_a 8.086(5)
_cell_length_b 14.196(5)
_cell_length_c 23.304(5)
_cell_measurement_temperature 293(2)
_cell_volume 2675(2)
_computing_structure_refinement 'SHELXL-97 (Sheldrick, 2008)'
_diffrn_ambient_temperature 293(2)
_diffrn_measured_fraction_theta_full 1.000
_diffrn_measured_fraction_theta_max 1.000
_diffrn_radiation_monochromator graphite
_diffrn_radiation_source 'fine-focus sealed tube'
_diffrn_radiation_type MoK\a
_diffrn_radiation_wavelength 0.71069
_diffrn_reflns_av_R_equivalents 0.0934
_diffrn_reflns_av_sigmaI/netI 0.0917
_diffrn_reflns_limit_h_max 9
_diffrn_reflns_limit_h_min -9
_diffrn_reflns_limit_k_max 13
_diffrn_reflns_limit_k_min -16
_diffrn_reflns_limit_l_max 27
_diffrn_reflns_limit_l_min -26
_diffrn_reflns_number 15683
_diffrn_reflns_theta_full 25.00
_diffrn_reflns_theta_max 25.00
_diffrn_reflns_theta_min 1.68
_exptl_absorpt_coefficient_mu 0.751
_exptl_crystal_density_diffrn 1.811
_exptl_crystal_density_method 'not measured'
_exptl_crystal_F_000 1457
_refine_diff_density_max 0.571
_refine_diff_density_min -0.295
_refine_diff_density_rms 0.068
_refine_ls_abs_structure_details 'Flack H D (1983), Acta Cryst. A39, 876-881'
_refine_ls_abs_structure_Flack 0.92(14)
_refine_ls_extinction_method none
_refine_ls_goodness_of_fit_ref 1.030
_refine_ls_hydrogen_treatment mixed
_refine_ls_matrix_type full
_refine_ls_number_parameters 370
_refine_ls_number_reflns 4725
_refine_ls_number_restraints 0
_refine_ls_restrained_S_all 1.030
_refine_ls_R_factor_all 0.0936
_refine_ls_R_factor_gt 0.0640
_refine_ls_shift/su_max 0.026
_refine_ls_shift/su_mean 0.005
_refine_ls_structure_factor_coef Fsqd
_refine_ls_weighting_details 'calc w=1/[\s^2^(Fo^2^)+(0.0753P)^2^+0.0000P] where P=(Fo^2^+2Fc^2^)/3'
_refine_ls_weighting_scheme calc
_refine_ls_wR_factor_gt 0.1363
_refine_ls_wR_factor_ref 0.1534
_reflns_number_gt 3493
_reflns_number_total 4725
_reflns_threshold_expression >2\s(I)
_cod_data_source_file c7qo00146k2.cif
_cod_data_source_block 55
_cod_database_code 1553755

loop_
_symmetry_equiv_pos_as_xyz
'x, y, z'
'-x+1/2, -y, z+1/2'
'x+1/2, -y+1/2, -z'
'-x, y+1/2, -z+1/2'

loop_
_atom_site_label
_atom_site_type_symbol
_atom_site_fract_x
_atom_site_fract_y
_atom_site_fract_z
_atom_site_U_iso_or_equiv
_atom_site_adp_type
_atom_site_occupancy
_atom_site_symmetry_multiplicity
_atom_site_calc_flag
_atom_site_refinement_flags
S1 S 0.27194(14) 0.21888(9) 0.22602(5) 0.0265(3) Uani 1 1 d .
S2 S 0.22438(15) 0.27626(9) 0.10522(5) 0.0261(3) Uani 1 1 d .
O2 O 0.4126(4) 0.2260(3) 0.26314(13) 0.0354(9) Uani 1 1 d .
O3 O 0.2008(4) 0.1290(2) 0.21461(15) 0.0341(9) Uani 1 1 d .
O5 O 0.0591(4) 0.2816(3) 0.12675(14) 0.0323(8) Uani 1 1 d .
O4 O 0.2935(5) 0.3522(2) 0.07362(15) 0.0356(9) Uani 1 1 d .
O1 O 0.4294(5) 0.4402(2) 0.19042(17) 0.0410(10) Uani 1 1 d .
N1 N 0.3463(5) 0.2610(3) 0.16295(16) 0.0224(9) Uani 1 1 d .
C12 C 0.6381(6) 0.2355(4) 0.1393(2) 0.0283(12) Uani 1 1 d .
C25 C 0.1146(6) 0.2934(4) 0.2520(2) 0.0267(12) Uani 1 1 d .
C5 C 0.8746(7) 0.5792(4) 0.1397(2) 0.0272(12) Uani 1 1 d .
C19 C 0.2430(6) 0.1733(4) 0.0640(2) 0.0296(12) Uani 1 1 d .
C10 C 0.5449(7) 0.3941(4) 0.1710(2) 0.0281(12) Uani 1 1 d .
C11 C 0.5183(6) 0.2924(4) 0.1577(2) 0.0241(11) Uani 1 1 d .
C13 C 0.6338(6) 0.1338(4) 0.1224(2) 0.0307(12) Uani 1 1 d .
C3 C 1.1684(7) 0.5809(4) 0.1208(2) 0.0401(15) Uani 1 1 d .
H3 H 1.2711 0.5518 0.1237 0.048 Uiso 1 1 calc R
C8 C 0.7196(7) 0.5305(3) 0.1568(2) 0.0306(12) Uani 1 1 d .
C2 C 1.1549(7) 0.6672(4) 0.0950(2) 0.0352(14) Uani 1 1 d .
C6 C 0.8656(7) 0.6698(3) 0.1167(2) 0.0314(13) Uani 1 1 d .
H6 H 0.7649 0.7015 0.1171 0.038 Uiso 1 1 calc R
C26 C -0.0467(6) 0.2590(4) 0.2543(2) 0.0342(14) Uani 1 1 d .
H26 H -0.0717 0.1999 0.2395 0.041 Uiso 1 1 calc R
C7 C 1.0030(7) 0.7136(4) 0.0934(2) 0.0395(14) Uani 1 1 d .
H7 H 0.9941 0.7731 0.0769 0.047 Uiso 1 1 calc R
C4 C 1.0297(7) 0.5372(4) 0.1424(2) 0.0343(14) Uani 1 1 d .
H4 H 1.0401 0.4781 0.1592 0.041 Uiso 1 1 calc R
F3 F 1.3937(7) 0.6575(3) 0.0388(3) 0.125(2) Uani 1 1 d .
C30 C 0.1537(7) 0.3805(4) 0.2733(3) 0.0406(14) Uani 1 1 d .
H30 H 0.2619 0.4026 0.2719 0.049 Uiso 1 1 calc R
C1 C 1.3051(9) 0.7119(5) 0.0704(3) 0.0562(18) Uani 1 1 d .
C9 C 0.7073(6) 0.4362(3) 0.1590(2) 0.0298(12) Uani 1 1 d .
F1 F 1.4148(6) 0.7388(5) 0.1090(2) 0.132(2) Uani 1 1 d .
C22 C 0.2674(9) 0.0116(4) 0.0000(3) 0.0524(17) Uani 1 1 d .
H22 H 0.2750 -0.0431 -0.0218 0.063 Uiso 1 1 calc R
C24 C 0.3507(8) 0.1700(4) 0.0185(2) 0.0400(14) Uani 1 1 d .
H24 H 0.4147 0.2224 0.0095 0.048 Uiso 1 1 calc R
C18 C 0.7221(8) 0.1090(4) 0.0741(3) 0.0470(15) Uani 1 1 d .
H18 H 0.7812 0.1550 0.0544 0.056 Uiso 1 1 calc R
C14 C 0.5509(7) 0.0637(4) 0.1524(3) 0.0458(16) Uani 1 1 d .
H14 H 0.4926 0.0779 0.1857 0.055 Uiso 1 1 calc R
C23 C 0.3642(9) 0.0887(5) -0.0139(3) 0.0509(17) Uani 1 1 d .
H23 H 0.4373 0.0859 -0.0447 0.061 Uiso 1 1 calc R
C27 C -0.1691(7) 0.3138(4) 0.2788(2) 0.0438(16) Uani 1 1 d .
H27 H -0.2769 0.2914 0.2814 0.053 Uiso 1 1 calc R
C16 C 0.6390(8) -0.0504(4) 0.0829(3) 0.0564(19) Uani 1 1 d .
H16 H 0.6368 -0.1118 0.0690 0.068 Uiso 1 1 calc R
C20 C 0.1455(8) 0.0957(4) 0.0776(3) 0.0433(15) Uani 1 1 d .
H20 H 0.0709 0.0982 0.1079 0.052 Uiso 1 1 calc R
C28 C -0.1292(8) 0.4026(5) 0.2994(3) 0.0466(16) Uani 1 1 d .
H28 H -0.2113 0.4405 0.3152 0.056 Uiso 1 1 calc R
C21 C 0.1613(9) 0.0151(4) 0.0452(3) 0.0490(17) Uani 1 1 d .
H21 H 0.0986 -0.0377 0.0545 0.059 Uiso 1 1 calc R
C29 C 0.0298(8) 0.4348(4) 0.2967(3) 0.0492(17) Uani 1 1 d .
H29 H 0.0548 0.4943 0.3110 0.059 Uiso 1 1 calc R
C15 C 0.5565(8) -0.0286(4) 0.1317(3) 0.0547(19) Uani 1 1 d .
H15 H 0.5025 -0.0761 0.1518 0.066 Uiso 1 1 calc R
C17 C 0.7247(9) 0.0166(4) 0.0542(3) 0.0505(16) Uani 1 1 d .
H17 H 0.7848 0.0010 0.0215 0.061 Uiso 1 1 calc R
F2 F 1.2781(6) 0.7860(4) 0.0413(4) 0.183(4) Uani 1 1 d .

loop_
_atom_site_aniso_label
_atom_site_aniso_U_11
_atom_site_aniso_U_22
_atom_site_aniso_U_33
_atom_site_aniso_U_23
_atom_site_aniso_U_13
_atom_site_aniso_U_12
S1 0.0215(6) 0.0307(7) 0.0272(6) 0.0040(6) 0.0020(5) 0.0018(6)
S2 0.0229(6) 0.0284(7) 0.0268(6) 0.0018(6) -0.0015(5) 0.0024(6)
O2 0.0258(18) 0.050(2) 0.031(2) 0.0045(19) -0.0035(15) 0.0054(19)
O3 0.035(2) 0.0236(19) 0.044(2) 0.0018(17) 0.0100(18) -0.0048(16)
O5 0.0185(17) 0.039(2) 0.039(2) -0.0028(19) -0.0027(15) 0.0056(18)
O4 0.040(2) 0.032(2) 0.035(2) 0.0096(17) -0.0022(18) -0.0028(18)
O1 0.035(2) 0.029(2) 0.060(3) -0.005(2) 0.019(2) 0.0011(18)
N1 0.0176(19) 0.023(2) 0.027(2) 0.0041(18) 0.0033(17) -0.0012(17)
C12 0.026(3) 0.028(3) 0.030(3) 0.000(2) 0.000(2) -0.002(2)
C25 0.026(3) 0.028(3) 0.026(3) 0.001(2) 0.005(2) 0.005(2)
C5 0.035(3) 0.025(3) 0.022(3) -0.005(2) -0.002(2) -0.001(2)
C19 0.025(3) 0.038(3) 0.026(3) 0.000(2) -0.005(2) -0.001(2)
C10 0.032(3) 0.026(3) 0.026(3) 0.004(2) 0.007(2) -0.002(2)
C11 0.019(2) 0.032(3) 0.021(3) 0.005(2) 0.0018(19) -0.002(2)
C13 0.021(3) 0.027(3) 0.044(3) 0.001(3) 0.002(2) 0.000(2)
C3 0.034(3) 0.032(3) 0.054(4) -0.005(3) 0.002(3) 0.003(3)
C8 0.035(3) 0.031(3) 0.026(3) 0.001(2) -0.007(2) -0.011(3)
C2 0.036(3) 0.036(3) 0.033(3) -0.003(3) 0.007(3) -0.014(3)
C6 0.031(3) 0.024(3) 0.039(3) -0.004(3) -0.007(3) 0.001(2)
C26 0.027(3) 0.052(4) 0.024(3) 0.000(3) -0.002(2) 0.000(3)
C7 0.043(3) 0.033(3) 0.042(3) 0.014(3) -0.008(3) -0.009(3)
C4 0.035(3) 0.024(3) 0.044(3) 0.009(3) 0.002(3) -0.007(3)
F3 0.112(4) 0.092(4) 0.172(5) -0.051(4) 0.102(4) -0.053(3)
C30 0.038(3) 0.040(3) 0.044(3) 0.001(3) 0.014(3) -0.005(3)
C1 0.065(5) 0.048(4) 0.055(4) -0.007(4) 0.018(4) -0.029(4)
C9 0.032(3) 0.028(3) 0.030(3) -0.001(2) 0.005(2) -0.006(2)
F1 0.085(3) 0.210(6) 0.100(4) -0.021(4) 0.016(3) -0.098(4)
C22 0.073(5) 0.044(4) 0.040(3) -0.008(3) -0.004(4) 0.004(4)
C24 0.041(3) 0.050(4) 0.028(3) 0.001(3) 0.003(3) -0.004(3)
C18 0.048(4) 0.041(3) 0.052(4) 0.007(3) 0.003(3) 0.005(3)
C14 0.031(3) 0.038(4) 0.069(4) 0.002(3) 0.010(3) 0.001(3)
C23 0.058(4) 0.063(5) 0.032(3) -0.009(3) 0.009(3) 0.006(4)
C27 0.023(3) 0.074(5) 0.035(3) 0.009(3) 0.007(2) 0.008(3)
C16 0.035(4) 0.038(4) 0.096(6) -0.021(4) -0.007(4) 0.005(3)
C20 0.048(4) 0.045(4) 0.037(3) -0.010(3) 0.002(3) -0.006(3)
C28 0.041(4) 0.054(4) 0.045(4) -0.002(3) 0.017(3) 0.017(3)
C21 0.065(4) 0.038(4) 0.044(4) -0.001(3) 0.004(3) -0.009(3)
C29 0.054(4) 0.038(4) 0.056(4) -0.009(3) 0.023(3) 0.005(3)
C15 0.030(3) 0.030(4) 0.104(6) 0.000(4) 0.017(4) -0.001(3)
C17 0.059(4) 0.035(4) 0.057(4) -0.011(3) 0.010(4) 0.010(3)
F2 0.065(3) 0.152(5) 0.333(10) 0.180(6) 0.067(5) 0.008(4)

loop_
_atom_type_symbol
_atom_type_description
_atom_type_scat_dispersion_real
_atom_type_scat_dispersion_imag
_atom_type_scat_source
C C 0.0033 0.0016 'International Tables Vol C Tables 4.2.6.8 and 6.1.1.4'
H H 0.0000 0.0000 'International Tables Vol C Tables 4.2.6.8 and 6.1.1.4'
N N 0.0061 0.0033 'International Tables Vol C Tables 4.2.6.8 and 6.1.1.4'
O O 0.0106 0.0060 'International Tables Vol C Tables 4.2.6.8 and 6.1.1.4'
F F 0.0171 0.0103 'International Tables Vol C Tables 4.2.6.8 and 6.1.1.4'
S S 0.1246 0.1234 'International Tables Vol C Tables 4.2.6.8 and 6.1.1.4'

loop_
_geom_angle_atom_site_label_1
_geom_angle_atom_site_label_2
_geom_angle_atom_site_label_3
_geom_angle
O3 S1 O2 119.8(2)
O3 S1 N1 107.3(2)
O2 S1 N1 102.5(2)
O3 S1 C25 108.1(2)
O2 S1 C25 108.9(2)
N1 S1 C25 110.0(2)
O4 S2 O5 120.7(2)
O4 S2 N1 106.4(2)
O5 S2 N1 105.9(2)
O4 S2 C19 108.3(2)
O5 S2 C19 108.5(2)
N1 S2 C19 106.3(2)
C11 N1 S2 116.8(3)
C11 N1 S1 121.0(3)
S2 N1 S1 122.0(2)
C11 C12 C13 130.7(5)
C30 C25 C26 121.2(5)
C30 C25 S1 120.0(4)
C26 C25 S1 118.6(4)
C6 C5 C4 117.4(5)
C6 C5 C8 119.2(5)
C4 C5 C8 123.3(5)
C24 C19 C20 120.6(5)
C24 C19 S2 120.3(4)
C20 C19 S2 119.1(4)
O1 C10 C9 122.2(5)
O1 C10 C11 118.8(5)
C9 C10 C11 118.9(5)
C12 C11 N1 122.2(5)
C12 C11 C10 123.3(5)
N1 C11 C10 114.4(4)
C18 C13 C14 118.5(5)
C18 C13 C12 116.7(5)
C14 C13 C12 124.8(5)
C2 C3 C4 119.9(5)
C9 C8 C5 122.4(5)
C3 C2 C7 120.3(5)
C3 C2 C1 119.1(6)
C7 C2 C1 120.6(5)
C5 C6 C7 121.5(5)
C27 C26 C25 119.3(5)
C6 C7 C2 119.0(5)
C3 C4 C5 121.7(5)
C25 C30 C29 118.7(6)
F2 C1 F3 106.7(6)
F2 C1 F1 103.9(7)
F3 C1 F1 100.9(7)
F2 C1 C2 114.8(6)
F3 C1 C2 114.9(5)
F1 C1 C2 114.3(5)
C8 C9 C10 118.6(5)
C21 C22 C23 120.6(6)
C19 C24 C23 119.9(6)
C13 C18 C17 121.4(6)
C13 C14 C15 118.9(6)
C22 C23 C24 119.2(6)
C26 C27 C28 119.2(5)
C17 C16 C15 120.5(6)
C21 C20 C19 118.7(6)
C29 C28 C27 120.5(5)
C22 C21 C20 120.9(6)
C28 C29 C30 121.0(6)
C16 C15 C14 121.3(6)
C16 C17 C18 119.3(6)

loop_
_geom_bond_atom_site_label_1
_geom_bond_atom_site_label_2
_geom_bond_distance
S1 O3 1.425(3)
S1 O2 1.433(3)
S1 N1 1.697(4)
S1 C25 1.762(5)
S2 O4 1.420(4)
S2 O5 1.429(3)
S2 N1 1.682(4)
S2 C19 1.756(5)
O1 C10 1.227(6)
N1 C11 1.465(6)
C12 C11 1.333(7)
C12 C13 1.496(7)
C25 C30 1.370(7)
C25 C26 1.393(7)
C5 C6 1.395(7)
C5 C4 1.390(7)
C5 C8 1.485(7)
C19 C24 1.372(7)
C19 C20 1.392(7)
C10 C9 1.470(7)
C10 C11 1.492(7)
C13 C18 1.378(8)
C13 C14 1.389(7)
C3 C2 1.370(8)
C3 C4 1.377(7)
C8 C9 1.343(7)
C2 C7 1.394(8)
C2 C1 1.485(8)
C6 C7 1.385(7)
C26 C27 1.382(7)
F3 C1 1.286(8)
C30 C29 1.377(8)
C1 F2 1.270(8)
C1 F1 1.319(8)
C22 C21 1.361(9)
C22 C23 1.383(9)
C24 C23 1.385(8)
C18 C17 1.392(8)
C14 C15 1.397(8)
C27 C28 1.387(8)
C16 C17 1.353(9)
C16 C15 1.354(9)
C20 C21 1.375(8)
C28 C29 1.366(9)
